data_4083569
loop_
_publ_author_name
'Kulkarni, Naveen V.'
'Elkin, Tatyana'
'Tumaniskii, Boris'
'Botoshansky, Mark'
'Shimon, Linda J. W.'
'Eisen, Moris S.'

_publ_section_title
;
 Asymmetric Bis(formamidinate) Group 4 Complexes: Synthesis, Structure and
 Their Reactivity in the Polymerization of \a-Olefins.
;
_journal_issue 12
_journal_name_full Organometallics
_journal_page_first 3119
_journal_paper_doi 10.1021/om500345r
_journal_volume 33
_journal_year 2014
_chemical_formula_sum 'C34 H38 Cl2 Hf N4 O2'
_chemical_formula_weight 784.07
_chemical_name_common 'Moris-326 (Naveen)'
_chemical_name_systematic
; 
 ? 
;
_space_group_IT_number 14
_symmetry_cell_setting monoclinic
_symmetry_space_group_name_Hall '-P 2yn'
_symmetry_space_group_name_H-M 'P 1 21/n 1'
_atom_sites_solution_hydrogens geom
_atom_sites_solution_primary direct
_atom_sites_solution_secondary difmap
_audit_creation_method SHELXL-97
_cell_angle_alpha 90.00
_cell_angle_beta 98.284(2)
_cell_angle_gamma 90.00
_cell_formula_units_Z 4
_cell_length_a 14.809(1)
_cell_length_b 12.1569(9)
_cell_length_c 18.395(1)
_cell_measurement_reflns_used 204
_cell_measurement_temperature 240(2)
_cell_measurement_theta_max 28.128
_cell_measurement_theta_min 1.694
_cell_volume 3277.1(4)
_computing_cell_refinement 'APEX2 v2010.7-0 (Bruker AXS)'
_computing_data_collection 'Bruker Instrument Service v2010.7.0.0'
_computing_data_reduction 'SAINT V7.68A (Bruker AXS, 2009)'
_computing_structure_refinement 'SHELXL-97 (Sheldrick, 2008)'
_computing_structure_solution 'SHELXS-97 (Sheldrick, 2008)'
_diffrn_ambient_temperature 240(2)
_diffrn_detector_area_resol_mean 8.3333
_diffrn_measured_fraction_theta_full 0.980
_diffrn_measured_fraction_theta_max 0.980
_diffrn_measurement_device_type 'Bruker APEX2 DUO'
_diffrn_measurement_method '\f and \w scans'
_diffrn_radiation_monochromator graphite
_diffrn_radiation_source 'fine-focus sealed tube'
_diffrn_radiation_type MoK\a
_diffrn_radiation_wavelength 0.71073
_diffrn_reflns_av_R_equivalents 0.0124
_diffrn_reflns_av_sigmaI/netI 0.0180
_diffrn_reflns_limit_h_max 12
_diffrn_reflns_limit_h_min -17
_diffrn_reflns_limit_k_max 9
_diffrn_reflns_limit_k_min -14
_diffrn_reflns_limit_l_max 21
_diffrn_reflns_limit_l_min -17
_diffrn_reflns_number 9260
_diffrn_reflns_theta_full 25.00
_diffrn_reflns_theta_max 25.00
_diffrn_reflns_theta_min 1.65
_diffrn_standards_interval_count 0
_diffrn_standards_interval_time 0
_diffrn_standards_number 0
_exptl_absorpt_coefficient_mu 3.383
_exptl_absorpt_correction_T_max 0.602
_exptl_absorpt_correction_T_min 0.507
_exptl_absorpt_correction_type multi-scan
_exptl_absorpt_process_details 'SADABS V2008/1 (Bruker AXS)'
_exptl_crystal_colour colorless
_exptl_crystal_density_diffrn 1.589
_exptl_crystal_density_method 'not measured'
_exptl_crystal_description plate
_exptl_crystal_F_000 1568
_exptl_crystal_size_max 0.207
_exptl_crystal_size_mid 0.171
_exptl_crystal_size_min 0.146
_refine_diff_density_max 0.511
_refine_diff_density_min -0.808
_refine_diff_density_rms 0.071
_refine_ls_extinction_method none
_refine_ls_goodness_of_fit_ref 1.049
_refine_ls_hydrogen_treatment constr
_refine_ls_matrix_type full
_refine_ls_number_parameters 404
_refine_ls_number_reflns 5655
_refine_ls_number_restraints 0
_refine_ls_restrained_S_all 1.049
_refine_ls_R_factor_all 0.0244
_refine_ls_R_factor_gt 0.0204
_refine_ls_shift/su_max 0.001
_refine_ls_shift/su_mean 0.000
_refine_ls_structure_factor_coef Fsqd
_refine_ls_weighting_details 'calc w=1/[\s^2^(Fo^2^)+(0.0283P)^2^+2.7550P] where P=(Fo^2^+2Fc^2^)/3'
_refine_ls_weighting_scheme calc
_refine_ls_wR_factor_gt 0.0516
_refine_ls_wR_factor_ref 0.0534
_reflns_number_gt 5143
_reflns_number_total 5655
_reflns_threshold_expression >2sigma(I)
_cod_data_source_file om500345r_si_002.cif
_cod_data_source_block Moris-326
_cod_depositor_comments
;
The following automatic conversions were performed:

'_symmetry_cell_setting' value 'Monoclinic' changed to 'monoclinic'
according to
/usr/data/users/saulius/crontab/automatic-downloads/rss-feeds/ACS/lib/dictionaries/cif_core.dic
dictionary named 'cif_core.dic' version 2.4.2 from 2011-04-26.

Automatic conversion script
Id: cif_fix_values 2281 2013-09-26 08:29:07Z andrius 

 Adding full bibliography for 4083562--4083570.cif.
;
_cod_original_cell_volume 3277.2(4)
_cod_original_sg_symbol_H-M 'P 21/n'
_cod_database_code 4083569

loop_
_symmetry_equiv_pos_as_xyz
'x, y, z'
'-x+1/2, y+1/2, -z+1/2'
'-x, -y, -z'
'x-1/2, -y-1/2, z-1/2'

loop_
_atom_site_label
_atom_site_type_symbol
_atom_site_fract_x
_atom_site_fract_y
_atom_site_fract_z
_atom_site_U_iso_or_equiv
_atom_site_adp_type
_atom_site_occupancy
_atom_site_symmetry_multiplicity
_atom_site_calc_flag
_atom_site_refinement_flags
Hf1 Hf 0.049275(7) 0.203261(9) 0.269162(6) 0.03148(5) Uani 1 1 d .
Cl1 Cl 0.21087(5) 0.24586(7) 0.27904(4) 0.04607(18) Uani 1 1 d .
Cl2 Cl -0.10336(5) 0.12763(7) 0.26670(4) 0.04829(18) Uani 1 1 d .
O1 O 0.08733(15) 0.45725(18) 0.09590(13) 0.0493(5) Uani 1 1 d .
O2 O 0.10236(13) 0.02894(16) 0.31495(10) 0.0373(4) Uani 1 1 d .
N1 N 0.00303(17) 0.30812(18) 0.17495(13) 0.0356(5) Uani 1 1 d .
N2 N 0.05588(16) 0.14046(19) 0.15386(13) 0.0347(5) Uani 1 1 d .
N3 N 0.06602(18) 0.19471(19) 0.38784(13) 0.0377(6) Uani 1 1 d .
N4 N 0.01995(17) 0.3512(2) 0.33880(13) 0.0379(5) Uani 1 1 d .
C1 C 0.0248(2) 0.2355(2) 0.12643(16) 0.0363(6) Uani 1 1 d .
H1 H 0.0185 0.2509 0.0759 0.044 Uiso 1 1 calc R
C2 C -0.03933(19) 0.4094(2) 0.15250(15) 0.0350(6) Uani 1 1 d .
C3 C 0.0041(2) 0.4873(2) 0.11391(16) 0.0394(7) Uani 1 1 d .
C4 C -0.0381(2) 0.5878(3) 0.09586(19) 0.0512(8) Uani 1 1 d .
H4 H -0.0092 0.6404 0.0697 0.061 Uiso 1 1 calc R
C5 C -0.1223(2) 0.6106(3) 0.1162(2) 0.0574(9) Uani 1 1 d .
H5 H -0.1506 0.6786 0.1037 0.069 Uiso 1 1 calc R
C6 C -0.1648(2) 0.5345(3) 0.1546(2) 0.0541(9) Uani 1 1 d .
H6 H -0.2219 0.5506 0.1687 0.065 Uiso 1 1 calc R
C7 C -0.1236(2) 0.4341(3) 0.17255(17) 0.0442(7) Uani 1 1 d .
H7 H -0.1532 0.3821 0.1987 0.053 Uiso 1 1 calc R
C8 C 0.1393(2) 0.5408(3) 0.0662(2) 0.0569(9) Uani 1 1 d .
H8A H 0.1963 0.5098 0.0555 0.069(12) Uiso 1 1 calc R
H8B H 0.1520 0.6000 0.1015 0.065(11) Uiso 1 1 calc R
H8C H 0.1048 0.5693 0.0213 0.058(10) Uiso 1 1 calc R
C9 C 0.09012(19) 0.0605(2) 0.10743(14) 0.0339(6) Uani 1 1 d .
C10 C 0.1656(2) 0.0842(2) 0.07233(15) 0.0387(7) Uani 1 1 d .
C11 C 0.2007(2) 0.0004(3) 0.03317(17) 0.0452(7) Uani 1 1 d .
H11 H 0.2513 0.0158 0.0094 0.054 Uiso 1 1 calc R
C12 C 0.1644(2) -0.1045(3) 0.02775(17) 0.0456(7) Uani 1 1 d .
C13 C 0.0880(2) -0.1232(3) 0.06109(17) 0.0454(7) Uani 1 1 d .
H13 H 0.0609 -0.1932 0.0567 0.055 Uiso 1 1 calc R
C14 C 0.0496(2) -0.0433(2) 0.10068(16) 0.0389(6) Uani 1 1 d .
C15 C 0.2121(3) 0.1953(3) 0.0779(2) 0.0544(9) Uani 1 1 d .
H15A H 0.2125 0.2246 0.1270 0.078(13) Uiso 1 1 calc R
H15B H 0.1792 0.2452 0.0424 0.101(16) Uiso 1 1 calc R
H15C H 0.2743 0.1873 0.0679 0.080(14) Uiso 1 1 calc R
C16 C 0.2066(3) -0.1941(3) -0.0129(3) 0.0737(13) Uani 1 1 d .
H16A H 0.2600 -0.1656 -0.0315 0.12(2) Uiso 1 1 calc R
H16B H 0.1625 -0.2196 -0.0536 0.18(3) Uiso 1 1 calc R
H16C H 0.2243 -0.2549 0.0203 0.13(2) Uiso 1 1 calc R
C17 C -0.0337(2) -0.0694(3) 0.1358(2) 0.0543(9) Uani 1 1 d .
H17A H -0.0514 -0.0048 0.1614 0.081 Uiso 1 1 calc R
H17B H -0.0201 -0.1293 0.1705 0.081 Uiso 1 1 calc R
H17C H -0.0834 -0.0908 0.0982 0.081 Uiso 1 1 calc R
C18 C 0.0384(2) 0.2945(2) 0.40002(16) 0.0390(7) Uani 1 1 d .
H18 H 0.0324 0.3223 0.4468 0.047 Uiso 1 1 calc R
C19 C 0.08958(18) 0.1036(2) 0.43153(15) 0.0352(6) Uani 1 1 d .
C20 C 0.09608(19) 0.0967(3) 0.50731(16) 0.0411(7) Uani 1 1 d .
H20 H 0.0853 0.1589 0.5351 0.049 Uiso 1 1 calc R
C21 C 0.1186(2) -0.0028(3) 0.54146(18) 0.0489(8) Uani 1 1 d .
H21 H 0.1236 -0.0079 0.5929 0.059 Uiso 1 1 calc R
C22 C 0.1336(2) -0.0945(3) 0.50102(19) 0.0511(8) Uani 1 1 d .
H22 H 0.1481 -0.1617 0.5251 0.061 Uiso 1 1 calc R
C23 C 0.1276(2) -0.0890(3) 0.42478(18) 0.0440(7) Uani 1 1 d .
H23 H 0.1375 -0.1517 0.3971 0.053 Uiso 1 1 calc R
C24 C 0.10676(18) 0.0112(2) 0.39121(15) 0.0344(6) Uani 1 1 d .
C25 C 0.1598(2) -0.0440(3) 0.27842(17) 0.0469(7) Uani 1 1 d .
H25A H 0.1527 -0.0265 0.2265 0.070 Uiso 1 1 calc R
H25B H 0.1419 -0.1197 0.2848 0.070 Uiso 1 1 calc R
H25C H 0.2231 -0.0341 0.2997 0.070 Uiso 1 1 calc R
C26 C -0.0175(2) 0.4602(2) 0.33705(15) 0.0396(7) Uani 1 1 d .
C27 C -0.1058(2) 0.4772(3) 0.35419(18) 0.0489(8) Uani 1 1 d .
C28 C -0.1418(3) 0.5825(3) 0.34541(19) 0.0581(9) Uani 1 1 d .
H28 H -0.2008 0.5950 0.3569 0.070 Uiso 1 1 calc R
C29 C -0.0949(3) 0.6697(3) 0.32062(19) 0.0565(9) Uani 1 1 d .
C30 C -0.0075(3) 0.6493(3) 0.30471(18) 0.0502(8) Uani 1 1 d .
H30 H 0.0259 0.7078 0.2883 0.060 Uiso 1 1 calc R
C31 C 0.0324(2) 0.5463(2) 0.31211(16) 0.0420(7) Uani 1 1 d .
C32 C -0.1624(3) 0.3840(3) 0.3779(2) 0.0696(11) Uani 1 1 d .
H32A H -0.1269 0.3167 0.3814 0.104 Uiso 1 1 calc R
H32B H -0.2167 0.3745 0.3421 0.104 Uiso 1 1 calc R
H32C H -0.1800 0.4009 0.4255 0.104 Uiso 1 1 calc R
C33 C -0.1387(4) 0.7812(3) 0.3050(3) 0.0809(15) Uani 1 1 d .
H33A H -0.1992 0.7810 0.3194 0.19(4) Uiso 1 1 calc R
H33B H -0.1432 0.7972 0.2530 0.12(2) Uiso 1 1 calc R
H33C H -0.1016 0.8370 0.3328 0.15(3) Uiso 1 1 calc R
C34 C 0.1261(2) 0.5260(3) 0.2912(2) 0.0532(8) Uani 1 1 d .
H34A H 0.1420 0.4491 0.2989 0.27(5) Uiso 1 1 calc R
H34B H 0.1705 0.5713 0.3214 0.23(4) Uiso 1 1 calc R
H34C H 0.1257 0.5446 0.2399 0.25(4) Uiso 1 1 calc R

loop_
_atom_site_aniso_label
_atom_site_aniso_U_11
_atom_site_aniso_U_22
_atom_site_aniso_U_33
_atom_site_aniso_U_23
_atom_site_aniso_U_13
_atom_site_aniso_U_12
Hf1 0.03808(8) 0.02851(8) 0.02905(7) 0.00523(4) 0.00888(5) 0.00339(5)
Cl1 0.0410(4) 0.0471(4) 0.0507(4) 0.0015(4) 0.0085(3) 0.0000(3)
Cl2 0.0432(4) 0.0506(5) 0.0537(4) 0.0072(4) 0.0157(3) -0.0035(3)
O1 0.0520(13) 0.0418(13) 0.0569(14) 0.0140(10) 0.0179(10) 0.0018(10)
O2 0.0422(11) 0.0366(11) 0.0347(10) 0.0056(8) 0.0116(8) 0.0092(9)
N1 0.0444(13) 0.0296(13) 0.0329(13) 0.0049(10) 0.0062(10) 0.0013(10)
N2 0.0441(13) 0.0272(12) 0.0341(12) 0.0029(10) 0.0102(10) -0.0031(10)
N3 0.0511(15) 0.0316(13) 0.0314(13) 0.0057(10) 0.0091(11) 0.0077(11)
N4 0.0489(14) 0.0308(13) 0.0355(13) 0.0044(10) 0.0108(10) 0.0098(11)
C1 0.0421(15) 0.0366(16) 0.0300(14) 0.0043(12) 0.0040(12) -0.0047(13)
C2 0.0395(15) 0.0311(15) 0.0320(14) 0.0026(11) -0.0033(11) 0.0003(12)
C3 0.0455(16) 0.0331(16) 0.0385(16) 0.0053(12) 0.0018(12) 0.0008(13)
C4 0.063(2) 0.0347(17) 0.054(2) 0.0107(14) -0.0002(16) -0.0012(15)
C5 0.060(2) 0.0423(19) 0.064(2) 0.0033(17) -0.0105(17) 0.0152(17)
C6 0.0404(17) 0.057(2) 0.061(2) -0.0030(18) -0.0051(15) 0.0124(16)
C7 0.0395(16) 0.0496(19) 0.0429(17) 0.0017(14) 0.0040(13) -0.0016(14)
C8 0.057(2) 0.059(2) 0.055(2) 0.0117(18) 0.0101(16) -0.0135(18)
C9 0.0434(15) 0.0304(14) 0.0279(13) 0.0017(11) 0.0048(11) -0.0024(12)
C10 0.0506(17) 0.0358(16) 0.0308(14) 0.0019(12) 0.0099(12) -0.0075(13)
C11 0.0559(19) 0.0429(18) 0.0395(16) -0.0009(14) 0.0163(14) -0.0069(15)
C12 0.0601(19) 0.0396(17) 0.0386(16) -0.0039(13) 0.0121(14) -0.0014(15)
C13 0.0612(19) 0.0322(16) 0.0441(17) -0.0045(13) 0.0117(14) -0.0107(14)
C14 0.0458(16) 0.0349(16) 0.0358(15) 0.0022(12) 0.0053(12) -0.0072(13)
C15 0.069(2) 0.0426(19) 0.057(2) -0.0033(16) 0.0281(18) -0.0176(17)
C16 0.092(3) 0.051(3) 0.087(3) -0.015(2) 0.047(3) -0.002(2)
C17 0.057(2) 0.0412(19) 0.068(2) -0.0056(16) 0.0210(17) -0.0149(16)
C18 0.0445(16) 0.0411(18) 0.0323(15) 0.0010(12) 0.0085(12) 0.0019(13)
C19 0.0316(13) 0.0387(16) 0.0357(15) 0.0112(12) 0.0060(11) 0.0026(12)
C20 0.0383(15) 0.0512(19) 0.0338(15) 0.0077(13) 0.0051(12) 0.0019(14)
C21 0.0426(16) 0.066(2) 0.0384(16) 0.0220(16) 0.0053(13) 0.0032(15)
C22 0.0487(18) 0.050(2) 0.055(2) 0.0273(16) 0.0111(15) 0.0116(15)
C23 0.0430(16) 0.0385(17) 0.0526(19) 0.0143(14) 0.0137(14) 0.0095(13)
C24 0.0320(13) 0.0376(16) 0.0341(14) 0.0113(12) 0.0068(11) 0.0049(12)
C25 0.0547(18) 0.0457(19) 0.0418(17) 0.0006(14) 0.0119(14) 0.0148(15)
C26 0.0521(17) 0.0351(16) 0.0321(15) -0.0003(12) 0.0075(12) 0.0109(13)
C27 0.061(2) 0.0467(19) 0.0429(17) 0.0015(15) 0.0217(15) 0.0128(16)
C28 0.069(2) 0.061(2) 0.0475(19) 0.0021(17) 0.0190(17) 0.0253(19)
C29 0.088(3) 0.0416(19) 0.0394(18) -0.0023(15) 0.0060(17) 0.0225(19)
C30 0.072(2) 0.0307(16) 0.0451(18) -0.0004(14) 0.0001(16) 0.0024(16)
C31 0.0535(18) 0.0343(16) 0.0365(15) -0.0020(13) 0.0005(13) 0.0001(14)
C32 0.067(2) 0.064(2) 0.087(3) 0.010(2) 0.043(2) 0.012(2)
C33 0.123(4) 0.056(3) 0.062(3) 0.004(2) 0.009(3) 0.046(3)
C34 0.0459(18) 0.045(2) 0.068(2) 0.0054(17) 0.0036(16) -0.0058(15)

loop_
_atom_type_symbol
_atom_type_description
_atom_type_scat_dispersion_real
_atom_type_scat_dispersion_imag
_atom_type_scat_source
C C 0.0033 0.0016 'International Tables Vol C Tables 4.2.6.8 and 6.1.1.4'
H H 0.0000 0.0000 'International Tables Vol C Tables 4.2.6.8 and 6.1.1.4'
N N 0.0061 0.0033 'International Tables Vol C Tables 4.2.6.8 and 6.1.1.4'
O O 0.0106 0.0060 'International Tables Vol C Tables 4.2.6.8 and 6.1.1.4'
Cl Cl 0.1484 0.1585 'International Tables Vol C Tables 4.2.6.8 and 6.1.1.4'
Hf Hf -0.5830 6.1852 'International Tables Vol C Tables 4.2.6.8 and 6.1.1.4'

loop_
_geom_angle_atom_site_label_1
_geom_angle_atom_site_label_2
_geom_angle_atom_site_label_3
_geom_angle
N3 Hf1 N1 143.82(9)
N3 Hf1 N2 155.86(8)
N1 Hf1 N2 60.32(9)
N3 Hf1 N4 58.38(8)
N1 Hf1 N4 85.54(8)
N2 Hf1 N4 145.67(8)
N3 Hf1 O2 67.35(8)
N1 Hf1 O2 148.69(8)
N2 Hf1 O2 88.54(7)
N4 Hf1 O2 125.72(7)
N3 Hf1 Cl1 88.07(7)
N1 Hf1 Cl1 97.35(7)
N2 Hf1 Cl1 88.11(6)
N4 Hf1 Cl1 93.16(7)
O2 Hf1 Cl1 83.77(5)
N3 Hf1 Cl2 88.38(7)
N1 Hf1 Cl2 91.24(7)
N2 Hf1 Cl2 91.18(6)
N4 Hf1 Cl2 93.25(7)
O2 Hf1 Cl2 85.90(5)
Cl1 Hf1 Cl2 169.66(3)
N3 Hf1 C1 174.02(9)
N1 Hf1 C1 30.29(9)
N2 Hf1 C1 30.07(9)
N4 Hf1 C1 115.65(9)
O2 Hf1 C1 118.61(8)
Cl1 Hf1 C1 92.03(7)
Cl2 Hf1 C1 92.51(7)
N3 Hf1 C18 29.02(8)
N1 Hf1 C18 114.81(9)
N2 Hf1 C18 175.04(8)
N4 Hf1 C18 29.39(8)
O2 Hf1 C18 96.37(8)
Cl1 Hf1 C18 91.77(7)
Cl2 Hf1 C18 89.83(7)
C1 Hf1 C18 145.02(9)
C3 O1 C8 117.1(3)
C24 O2 C25 114.7(2)
C24 O2 Hf1 117.06(16)
C25 O2 Hf1 124.40(16)
C1 N1 C2 121.5(2)
C1 N1 Hf1 93.81(17)
C2 N1 Hf1 144.60(19)
C1 N2 C9 120.0(2)
C1 N2 Hf1 90.19(17)
C9 N2 Hf1 148.34(18)
C18 N3 C19 134.5(3)
C18 N3 Hf1 97.75(18)
C19 N3 Hf1 127.40(19)
C18 N4 C26 122.3(2)
C18 N4 Hf1 92.04(18)
C26 N4 Hf1 144.88(19)
N2 C1 N1 115.5(3)
N2 C1 Hf1 59.74(15)
N1 C1 Hf1 55.91(14)
N2 C1 H1 122.2
N1 C1 H1 122.2
Hf1 C1 H1 176.4
C7 C2 C3 119.2(3)
C7 C2 N1 119.3(3)
C3 C2 N1 121.4(3)
O1 C3 C4 124.4(3)
O1 C3 C2 116.0(3)
C4 C3 C2 119.6(3)
C5 C4 C3 120.2(3)
C5 C4 H4 119.9
C3 C4 H4 119.9
C6 C5 C4 120.3(3)
C6 C5 H5 119.9
C4 C5 H5 119.9
C5 C6 C7 120.0(3)
C5 C6 H6 120.0
C7 C6 H6 120.0
C6 C7 C2 120.8(3)
C6 C7 H7 119.6
C2 C7 H7 119.6
O1 C8 H8A 109.5
O1 C8 H8B 109.5
H8A C8 H8B 109.5
O1 C8 H8C 109.5
H8A C8 H8C 109.5
H8B C8 H8C 109.5
C14 C9 C10 120.5(3)
C14 C9 N2 118.8(2)
C10 C9 N2 120.7(2)
C11 C10 C9 118.2(3)
C11 C10 C15 119.2(3)
C9 C10 C15 122.6(3)
C12 C11 C10 122.8(3)
C12 C11 H11 118.6
C10 C11 H11 118.6
C13 C12 C11 117.0(3)
C13 C12 C16 121.7(3)
C11 C12 C16 121.3(3)
C12 C13 C14 122.9(3)
C12 C13 H13 118.5
C14 C13 H13 118.5
C13 C14 C9 118.5(3)
C13 C14 C17 120.2(3)
C9 C14 C17 121.3(3)
C10 C15 H15A 109.5
C10 C15 H15B 109.5
H15A C15 H15B 109.5
C10 C15 H15C 109.5
H15A C15 H15C 109.5
H15B C15 H15C 109.5
C12 C16 H16A 109.5
C12 C16 H16B 109.5
H16A C16 H16B 109.5
C12 C16 H16C 109.5
H16A C16 H16C 109.5
H16B C16 H16C 109.5
C14 C17 H17A 109.5
C14 C17 H17B 109.5
H17A C17 H17B 109.5
C14 C17 H17C 109.5
H17A C17 H17C 109.5
H17B C17 H17C 109.5
N3 C18 N4 111.7(3)
N3 C18 Hf1 53.23(15)
N4 C18 Hf1 58.57(15)
N3 C18 H18 124.2
N4 C18 H18 124.2
Hf1 C18 H18 176.1
N3 C19 C20 127.5(3)
N3 C19 C24 112.8(2)
C20 C19 C24 119.7(3)
C21 C20 C19 119.2(3)
C21 C20 H20 120.4
C19 C20 H20 120.4
C22 C21 C20 120.7(3)
C22 C21 H21 119.7
C20 C21 H21 119.7
C21 C22 C23 120.9(3)
C21 C22 H22 119.6
C23 C22 H22 119.6
C24 C23 C22 118.0(3)
C24 C23 H23 121.0
C22 C23 H23 121.0
C23 C24 C19 121.4(3)
C23 C24 O2 123.7(3)
C19 C24 O2 114.9(2)
O2 C25 H25A 109.5
O2 C25 H25B 109.5
H25A C25 H25B 109.5
O2 C25 H25C 109.5
H25A C25 H25C 109.5
H25B C25 H25C 109.5
C31 C26 C27 121.1(3)
C31 C26 N4 118.6(3)
C27 C26 N4 120.1(3)
C28 C27 C26 117.8(3)
C28 C27 C32 120.3(3)
C26 C27 C32 121.8(3)
C29 C28 C27 122.9(3)
C29 C28 H28 118.6
C27 C28 H28 118.6
C28 C29 C30 117.5(3)
C28 C29 C33 121.9(4)
C30 C29 C33 120.4(4)
C31 C30 C29 122.5(3)
C31 C30 H30 118.7
C29 C30 H30 118.7
C30 C31 C26 118.3(3)
C30 C31 C34 121.1(3)
C26 C31 C34 120.6(3)
C27 C32 H32A 109.5
C27 C32 H32B 109.5
H32A C32 H32B 109.5
C27 C32 H32C 109.5
H32A C32 H32C 109.5
H32B C32 H32C 109.5
C29 C33 H33A 109.5
C29 C33 H33B 109.5
H33A C33 H33B 109.5
C29 C33 H33C 109.5
H33A C33 H33C 109.5
H33B C33 H33C 109.5
C31 C34 H34A 109.5
C31 C34 H34B 109.5
H34A C34 H34B 109.5
C31 C34 H34C 109.5
H34A C34 H34C 109.5
H34B C34 H34C 109.5

loop_
_geom_bond_atom_site_label_1
_geom_bond_atom_site_label_2
_geom_bond_distance
Hf1 N3 2.164(2)
Hf1 N1 2.181(2)
Hf1 N2 2.270(2)
Hf1 N4 2.285(2)
Hf1 O2 2.3723(19)
Hf1 Cl1 2.4295(8)
Hf1 Cl2 2.4346(8)
Hf1 C1 2.627(3)
Hf1 C18 2.677(3)
O1 C3 1.371(4)
O1 C8 1.430(4)
O2 C24 1.412(3)
O2 C25 1.458(3)
N1 C1 1.328(4)
N1 C2 1.416(4)
N2 C1 1.317(4)
N2 C9 1.434(4)
N3 C18 1.311(4)
N3 C19 1.383(3)
N4 C18 1.314(4)
N4 C26 1.435(4)
C1 H1 0.9400
C2 C7 1.385(4)
C2 C3 1.395(4)
C3 C4 1.391(4)
C4 C5 1.381(5)
C4 H4 0.9400
C5 C6 1.370(5)
C5 H5 0.9400
C6 C7 1.383(5)
C6 H6 0.9400
C7 H7 0.9400
C8 H8A 0.9700
C8 H8B 0.9700
C8 H8C 0.9700
C9 C14 1.395(4)
C9 C10 1.399(4)
C10 C11 1.391(4)
C10 C15 1.513(4)
C11 C12 1.382(4)
C11 H11 0.9400
C12 C13 1.382(4)
C12 C16 1.506(5)
C13 C14 1.384(4)
C13 H13 0.9400
C14 C17 1.507(4)
C15 H15A 0.9700
C15 H15B 0.9700
C15 H15C 0.9700
C16 H16A 0.9700
C16 H16B 0.9700
C16 H16C 0.9700
C17 H17A 0.9700
C17 H17B 0.9700
C17 H17C 0.9700
C18 H18 0.9400
C19 C20 1.386(4)
C19 C24 1.390(4)
C20 C21 1.381(4)
C20 H20 0.9400
C21 C22 1.376(5)
C21 H21 0.9400
C22 C23 1.394(5)
C22 H22 0.9400
C23 C24 1.380(4)
C23 H23 0.9400
C25 H25A 0.9700
C25 H25B 0.9700
C25 H25C 0.9700
C26 C31 1.397(4)
C26 C27 1.403(4)
C27 C28 1.387(5)
C27 C32 1.512(5)
C28 C29 1.380(5)
C28 H28 0.9400
C29 C30 1.391(5)
C29 C33 1.512(5)
C30 C31 1.382(4)
C30 H30 0.9400
C31 C34 1.513(5)
C32 H32A 0.9700
C32 H32B 0.9700
C32 H32C 0.9700
C33 H33A 0.9700
C33 H33B 0.9700
C33 H33C 0.9700
C34 H34A 0.9700
C34 H34B 0.9700
C34 H34C 0.9700
